data_8000169
loop_
_publ_author_name
'Arashiba, Kazuya'
'Tanabe, Yoshiaki'
'Ishii, Youichi'

_publ_section_title
;
 Synthesis and Reactivities of Sulfido-bridged Ir--W and Ir--Re
 Heterodinuclear Complexes with Imido Ligands
;
_journal_issue 5
_journal_name_full 'Chemistry Letters'
_journal_page_first 622
_journal_paper_doi 10.1246/cl.2007.622
_journal_volume 36
_journal_year 2007
_chemical_absolute_configuration 'CHOOSE rm ad rmad syn or unk'
_chemical_formula_moiety 'C52 H65 Cl Ir N2 P S W '
_chemical_formula_sum 'C52 H65 Cl Ir N2 P S W'
_chemical_formula_weight 1192.66
_space_group_IT_number 29
_symmetry_cell_setting orthorhombic
_symmetry_Int_Tables_number 29
_symmetry_space_group_name_Hall 'P 2c -2ac'
_symmetry_space_group_name_H-M 'P c a 21'
_cell_angle_alpha 90.0000
_cell_angle_beta 90.0000
_cell_angle_gamma 90.0000
_cell_formula_units_Z 4
_cell_length_a 21.684(3)
_cell_length_b 12.9161(19)
_cell_length_c 17.115(3)
_cell_measurement_reflns_used 14766
_cell_measurement_temperature 123.1
_cell_measurement_theta_max 27.5
_cell_measurement_theta_min 3.0
_cell_volume 4793.4(13)
_computing_cell_refinement CrystalClear
_computing_data_collection CrystalClear
_computing_data_reduction CrystalStructure
_computing_publication_material 'CrystalStructure 3.7.0'
_computing_structure_refinement CRYSTALS
_computing_structure_solution SHELXS97
_diffrn_detector_area_resol_mean 7.31
_diffrn_measured_fraction_theta_full 0.994
_diffrn_measured_fraction_theta_max 0.994
_diffrn_measurement_device_type 'Rigaku Mercury'
_diffrn_measurement_method \w
_diffrn_radiation_type 'Mo K\a'
_diffrn_radiation_wavelength 0.71070
_diffrn_reflns_av_R_equivalents 0.059
_diffrn_reflns_limit_h_max 26
_diffrn_reflns_limit_h_min -28
_diffrn_reflns_limit_k_max 16
_diffrn_reflns_limit_k_min -14
_diffrn_reflns_limit_l_max 22
_diffrn_reflns_limit_l_min -16
_diffrn_reflns_number 34880
_diffrn_reflns_theta_full 27.48
_diffrn_reflns_theta_max 27.48
_exptl_absorpt_coefficient_mu 5.351
_exptl_absorpt_correction_T_max 0.201
_exptl_absorpt_correction_T_min 0.066
_exptl_absorpt_correction_type multi-scan
_exptl_absorpt_process_details 'Jacobson, R. (1998) Private communication'
_exptl_crystal_colour brown
_exptl_crystal_density_diffrn 1.653
_exptl_crystal_density_method 'not measured'
_exptl_crystal_description prism
_exptl_crystal_F_000 2360.00
_exptl_crystal_size_max 0.50
_exptl_crystal_size_mid 0.50
_exptl_crystal_size_min 0.30
_refine_diff_density_max 5.86
_refine_diff_density_min -3.15
_refine_ls_abs_structure_details 'Flack, H. D. (1983), Acta Cryst. A39, 876-881.  4104 Friedel Pairs'
_refine_ls_abs_structure_Flack -0.004(7)
_refine_ls_extinction_method none
_refine_ls_goodness_of_fit_ref 1.004
_refine_ls_hydrogen_treatment refall
_refine_ls_number_parameters 592
_refine_ls_number_reflns 8191
_refine_ls_R_factor_gt 0.0333
_refine_ls_shift/su_max 0.0032
_refine_ls_structure_factor_coef F
_refine_ls_weighting_details 'w = 1/[1.1000\s(Fo^2^)]'
_refine_ls_weighting_scheme calc
_refine_ls_wR_factor_ref 0.0359
_reflns_number_gt 8191
_reflns_number_total 9761
_reflns_threshold_expression F^2^>2.0\s(F^2^)
_cod_data_source_file 36-622sup1.cif
_cod_data_source_block '__Cp*IrH(PPh3)(m-S)WCl(NAr)2'
_cod_original_cell_volume 4793.3(12)
_cod_original_formula_sum 'C52 H65 Cl Ir N2 P S W '
_cod_database_code 8000169

loop_
_symmetry_equiv_pos_site_id
_symmetry_equiv_pos_as_xyz
1 +X,+Y,+Z
2 1/2-X,+Y,1/2+Z
3 1/2+X,-Y,+Z
4 -X,-Y,1/2+Z

loop_
_atom_site_label
_atom_site_type_symbol
_atom_site_fract_x
_atom_site_fract_y
_atom_site_fract_z
_atom_site_U_iso_or_equiv
_atom_site_adp_type
_atom_site_occupancy
_atom_site_symmetry_multiplicity
_atom_site_calc_flag
_atom_site_refinement_flags
Ir(1) Ir 0.223500(10) 0.71518(2) 0.48573(6) 0.01413(5) Uani 1.00 1 d .
W(1) W 0.336230(10) 0.84657(2) 0.50526(6) 0.01641(6) Uani 1.00 1 d .
Cl(1) Cl 0.31811(9) 0.85223(17) 0.64343(12) 0.0257(5) Uani 1.00 1 d .
S(1) S 0.29219(9) 0.78529(14) 0.39101(12) 0.0196(5) Uani 1.00 1 d .
P(1) P 0.25487(9) 0.55681(14) 0.44328(12) 0.0149(4) Uani 1.00 1 d .
N(1) N 0.3426(2) 0.9805(4) 0.4800(4) 0.0210(16) Uani 1.00 1 d .
N(2) N 0.4128(2) 0.7978(4) 0.5041(4) 0.0206(16) Uani 1.00 1 d .
C(1) C 0.1553(3) 0.7643(7) 0.5771(6) 0.031(2) Uani 1.00 1 d .
C(2) C 0.1671(3) 0.8509(6) 0.5255(5) 0.025(2) Uani 1.00 1 d .
C(3) C 0.1464(3) 0.8237(6) 0.4498(5) 0.024(2) Uani 1.00 1 d .
C(4) C 0.1235(4) 0.7229(6) 0.4503(5) 0.025(2) Uiso 1.00 1 d .
C(5) C 0.1279(3) 0.6831(6) 0.5277(5) 0.026(2) Uani 1.00 1 d .
C(6) C 0.1636(4) 0.7610(8) 0.6629(5) 0.036(2) Uani 1.00 1 d .
C(7) C 0.1863(4) 0.9579(6) 0.5520(5) 0.031(2) Uani 1.00 1 d .
C(8) C 0.1464(4) 0.8961(7) 0.3810(5) 0.037(2) Uani 1.00 1 d .
C(9) C 0.0899(4) 0.6724(8) 0.3811(6) 0.043(3) Uani 1.00 1 d .
C(10) C 0.0968(3) 0.5877(6) 0.5568(7) 0.047(3) Uani 1.00 1 d .
C(11) C 0.2498(2) 0.4492(5) 0.5134(4) 0.0168(17) Uani 1.00 1 d .
C(12) C 0.2282(3) 0.4652(6) 0.5888(4) 0.022(2) Uani 1.00 1 d .
C(13) C 0.2250(4) 0.3826(6) 0.6417(5) 0.029(2) Uani 1.00 1 d .
C(14) C 0.2452(4) 0.2869(6) 0.6190(5) 0.027(2) Uani 1.00 1 d .
C(15) C 0.2681(3) 0.2716(6) 0.5437(5) 0.025(2) Uani 1.00 1 d .
C(16) C 0.2701(2) 0.3519(4) 0.4923(5) 0.0207(18) Uani 1.00 1 d .
C(17) C 0.2103(3) 0.5150(6) 0.3580(5) 0.020(2) Uani 1.00 1 d .
C(18) C 0.1736(3) 0.4265(6) 0.3566(5) 0.028(2) Uani 1.00 1 d .
C(19) C 0.1386(4) 0.4030(6) 0.2903(5) 0.031(2) Uani 1.00 1 d .
C(20) C 0.1386(4) 0.4692(7) 0.2275(5) 0.034(2) Uani 1.00 1 d .
C(21) C 0.1734(4) 0.5588(7) 0.2285(5) 0.028(2) Uani 1.00 1 d .
C(22) C 0.2084(3) 0.5820(6) 0.2928(4) 0.022(2) Uani 1.00 1 d .
C(23) C 0.3359(3) 0.5451(5) 0.4141(4) 0.0169(19) Uani 1.00 1 d .
C(24) C 0.3805(3) 0.5495(5) 0.4741(5) 0.023(2) Uani 1.00 1 d .
C(25) C 0.4429(3) 0.5439(6) 0.4543(6) 0.034(2) Uani 1.00 1 d .
C(26) C 0.4610(3) 0.5351(5) 0.3786(5) 0.030(2) Uani 1.00 1 d .
C(27) C 0.4174(3) 0.5312(6) 0.3201(5) 0.028(2) Uani 1.00 1 d .
C(28) C 0.3548(3) 0.5355(6) 0.3369(5) 0.023(2) Uani 1.00 1 d .
C(29) C 0.3658(3) 1.0729(5) 0.4560(4) 0.0167(19) Uani 1.00 1 d .
C(30) C 0.4144(3) 1.1208(5) 0.4973(5) 0.024(2) Uani 1.00 1 d .
C(31) C 0.4378(3) 1.2132(6) 0.4699(5) 0.026(2) Uani 1.00 1 d .
C(32) C 0.4147(3) 1.2587(6) 0.4021(5) 0.025(2) Uani 1.00 1 d .
C(33) C 0.3678(3) 1.2106(5) 0.3612(4) 0.021(2) Uani 1.00 1 d .
C(34) C 0.3418(3) 1.1180(5) 0.3864(4) 0.018(2) Uani 1.00 1 d .
C(35) C 0.4389(3) 1.0728(6) 0.5712(5) 0.025(2) Uani 1.00 1 d .
C(36) C 0.5065(4) 1.0926(7) 0.5842(6) 0.039(2) Uani 1.00 1 d .
C(37) C 0.4006(4) 1.1076(8) 0.6415(5) 0.041(3) Uani 1.00 1 d .
C(38) C 0.2898(3) 1.0679(5) 0.3421(5) 0.023(2) Uani 1.00 1 d .
C(39) C 0.3115(4) 1.0276(7) 0.2635(5) 0.042(3) Uani 1.00 1 d .
C(40) C 0.2351(4) 1.1409(7) 0.3301(5) 0.034(2) Uani 1.00 1 d .
C(41) C 0.4767(2) 0.7939(4) 0.4982(5) 0.0169(18) Uani 1.00 1 d .
C(42) C 0.5053(3) 0.8284(7) 0.4315(5) 0.027(2) Uani 1.00 1 d .
C(43) C 0.5697(3) 0.8218(7) 0.4286(5) 0.031(2) Uani 1.00 1 d .
C(44) C 0.6035(3) 0.7840(6) 0.4888(6) 0.031(2) Uani 1.00 1 d .
C(45) C 0.5729(3) 0.7504(7) 0.5570(5) 0.029(2) Uani 1.00 1 d .
C(46) C 0.5098(3) 0.7553(6) 0.5627(5) 0.021(2) Uani 1.00 1 d .
C(47) C 0.4712(4) 0.8740(9) 0.3629(6) 0.049(3) Uani 1.00 1 d .
C(48) C 0.4732(7) 0.7973(10) 0.2945(7) 0.093(5) Uani 1.00 1 d .
C(49) C 0.4928(5) 0.9783(8) 0.3381(5) 0.049(3) Uani 1.00 1 d .
C(50) C 0.4773(3) 0.7248(6) 0.6383(4) 0.022(2) Uani 1.00 1 d .
C(51) C 0.5041(4) 0.6293(7) 0.6771(5) 0.035(2) Uani 1.00 1 d .
C(52) C 0.4795(5) 0.8156(7) 0.6953(5) 0.038(3) Uani 1.00 1 d .
H(1) H 0.1799 0.8259 0.6788 0.043 Uiso 1.00 1 c R
H(2) H 0.1254 0.7491 0.6885 0.043 Uiso 1.00 1 c R
H(3) H 0.1919 0.7076 0.6763 0.043 Uiso 1.00 1 c R
H(4) H 0.1867 1.0022 0.5078 0.037 Uiso 1.00 1 c R
H(5) H 0.1583 0.9840 0.5898 0.037 Uiso 1.00 1 c R
H(6) H 0.2265 0.9547 0.5740 0.037 Uiso 1.00 1 c R
H(7) H 0.1310 0.8629 0.3354 0.044 Uiso 1.00 1 c R
H(8) H 0.1209 0.9537 0.3934 0.044 Uiso 1.00 1 c R
H(9) H 0.1873 0.9193 0.3716 0.044 Uiso 1.00 1 c R
H(10) H 0.0741 0.6080 0.3989 0.052 Uiso 1.00 1 c R
H(11) H 0.0568 0.7150 0.3640 0.052 Uiso 1.00 1 c R
H(12) H 0.1175 0.6608 0.3388 0.052 Uiso 1.00 1 c R
H(13) H 0.1023 0.5816 0.6117 0.056 Uiso 1.00 1 c R
H(14) H 0.0540 0.5906 0.5452 0.056 Uiso 1.00 1 c R
H(15) H 0.1146 0.5294 0.5316 0.056 Uiso 1.00 1 c R
H(16) H 0.2168 0.5328 0.6051 0.027 Uiso 1.00 1 c R
H(17) H 0.2079 0.3931 0.6922 0.035 Uiso 1.00 1 c R
H(18) H 0.2439 0.2318 0.6557 0.032 Uiso 1.00 1 c R
H(19) H 0.2813 0.2044 0.5285 0.030 Uiso 1.00 1 c R
H(20) H 0.2872 0.3416 0.4417 0.025 Uiso 1.00 1 c R
H(21) H 0.1725 0.3821 0.4008 0.033 Uiso 1.00 1 c R
H(22) H 0.1144 0.3417 0.2897 0.038 Uiso 1.00 1 c R
H(23) H 0.1149 0.4523 0.1826 0.041 Uiso 1.00 1 c R
H(24) H 0.1735 0.6042 0.1848 0.033 Uiso 1.00 1 c R
H(25) H 0.2323 0.6436 0.2939 0.027 Uiso 1.00 1 c R
H(26) H 0.3679 0.5573 0.5269 0.027 Uiso 1.00 1 c R
H(27) H 0.4729 0.5464 0.4946 0.040 Uiso 1.00 1 c R
H(28) H 0.5037 0.5321 0.3663 0.036 Uiso 1.00 1 c R
H(29) H 0.4300 0.5229 0.2674 0.033 Uiso 1.00 1 c R
H(30) H 0.3246 0.5354 0.2966 0.028 Uiso 1.00 1 c R
H(31) H 0.4706 1.2457 0.4973 0.032 Uiso 1.00 1 c R
H(32) H 0.4315 1.3221 0.3837 0.030 Uiso 1.00 1 c R
H(33) H 0.3521 1.2409 0.3147 0.026 Uiso 1.00 1 c R
H(34) H 0.4331 1.0002 0.5664 0.030 Uiso 1.00 1 c R
H(35) H 0.5129 1.1551 0.6123 0.046 Uiso 1.00 1 c R
H(36) H 0.5235 1.0363 0.6127 0.046 Uiso 1.00 1 c R
H(37) H 0.5260 1.0972 0.5346 0.046 Uiso 1.00 1 c R
H(38) H 0.3674 1.0607 0.6493 0.049 Uiso 1.00 1 c R
H(39) H 0.4258 1.1088 0.6869 0.049 Uiso 1.00 1 c R
H(40) H 0.3847 1.1750 0.6320 0.049 Uiso 1.00 1 c R
H(41) H 0.2753 1.0113 0.3724 0.027 Uiso 1.00 1 c R
H(42) H 0.3251 0.9581 0.2696 0.050 Uiso 1.00 1 c R
H(43) H 0.2781 1.0297 0.2276 0.050 Uiso 1.00 1 c R
H(44) H 0.3445 1.0687 0.2442 0.050 Uiso 1.00 1 c R
H(45) H 0.2407 1.1776 0.2825 0.041 Uiso 1.00 1 c R
H(46) H 0.1976 1.1031 0.3280 0.041 Uiso 1.00 1 c R
H(47) H 0.2337 1.1886 0.3723 0.041 Uiso 1.00 1 c R
H(48) H 0.5905 0.8442 0.3828 0.037 Uiso 1.00 1 c R
H(49) H 0.6472 0.7803 0.4847 0.037 Uiso 1.00 1 c R
H(50) H 0.5963 0.7244 0.5996 0.034 Uiso 1.00 1 c R
H(51) H 0.4289 0.8815 0.3762 0.058 Uiso 1.00 1 c R
H(52) H 0.4400 0.7494 0.2952 0.111 Uiso 1.00 1 c R
H(53) H 0.4724 0.8350 0.2468 0.111 Uiso 1.00 1 c R
H(54) H 0.5111 0.7610 0.2987 0.111 Uiso 1.00 1 c R
H(55) H 0.5233 0.9680 0.2991 0.059 Uiso 1.00 1 c R
H(56) H 0.4605 1.0201 0.3177 0.059 Uiso 1.00 1 c R
H(57) H 0.5107 1.0120 0.3820 0.059 Uiso 1.00 1 c R
H(58) H 0.4351 0.7120 0.6266 0.026 Uiso 1.00 1 c R
H(59) H 0.5354 0.6492 0.7129 0.042 Uiso 1.00 1 c R
H(60) H 0.4727 0.5924 0.7040 0.042 Uiso 1.00 1 c R
H(61) H 0.5214 0.5863 0.6377 0.042 Uiso 1.00 1 c R
H(62) H 0.4452 0.8603 0.6882 0.046 Uiso 1.00 1 c R
H(63) H 0.4794 0.7894 0.7472 0.046 Uiso 1.00 1 c R
H(64) H 0.5166 0.8529 0.6864 0.046 Uiso 1.00 1 c R

loop_
_atom_site_aniso_label
_atom_site_aniso_U_11
_atom_site_aniso_U_22
_atom_site_aniso_U_33
_atom_site_aniso_U_12
_atom_site_aniso_U_13
_atom_site_aniso_U_23
Ir(1) 0.00951(11) 0.01440(11) 0.01848(13) -0.00012(9) 0.00007(12) -0.00179(12)
W(1) 0.01098(12) 0.01855(12) 0.01971(16) -0.00202(11) -0.00060(12) 0.00395(13)
Cl(1) 0.0250(10) 0.0340(11) 0.0180(10) -0.0034(8) 0.0021(8) -0.0018(8)
S(1) 0.0174(9) 0.0214(9) 0.0200(11) -0.0027(8) -0.0006(7) 0.0014(8)
P(1) 0.0108(9) 0.0170(9) 0.0171(11) 0.0016(7) 0.0023(8) -0.0022(8)
N(1) 0.023(3) 0.025(3) 0.015(3) 0.003(2) -0.001(3) -0.001(2)
N(2) 0.020(2) 0.012(2) 0.029(4) -0.002(2) 0.004(3) 0.006(3)
C(1) 0.016(4) 0.032(4) 0.046(6) -0.003(3) -0.003(4) -0.006(4)
C(2) 0.016(3) 0.023(3) 0.037(6) 0.004(3) 0.008(3) -0.008(3)
C(3) 0.005(3) 0.025(4) 0.041(5) 0.005(3) 0.007(3) -0.010(3)
C(5) 0.015(3) 0.020(4) 0.043(6) -0.003(3) -0.001(3) -0.000(3)
C(6) 0.026(4) 0.056(6) 0.026(5) -0.001(4) 0.004(4) -0.012(4)
C(7) 0.034(5) 0.018(4) 0.041(6) 0.010(3) -0.012(4) -0.008(3)
C(8) 0.027(4) 0.037(5) 0.047(6) -0.001(4) -0.021(4) 0.001(4)
C(9) 0.014(4) 0.048(6) 0.067(8) 0.004(4) -0.006(4) -0.028(5)
C(10) 0.013(4) 0.021(4) 0.107(10) -0.001(3) 0.011(5) -0.009(5)
C(11) 0.010(3) 0.025(3) 0.015(4) 0.000(2) -0.002(3) -0.001(3)
C(12) 0.028(4) 0.023(4) 0.016(4) -0.002(3) -0.006(3) -0.004(3)
C(13) 0.036(5) 0.030(4) 0.021(5) -0.005(3) -0.001(4) 0.002(3)
C(14) 0.031(4) 0.023(4) 0.026(5) -0.004(3) -0.009(4) 0.008(3)
C(15) 0.021(4) 0.023(4) 0.030(5) 0.004(3) -0.003(3) -0.003(3)
C(16) 0.018(3) 0.021(3) 0.023(4) 0.003(2) -0.001(3) -0.001(4)
C(17) 0.013(3) 0.021(4) 0.026(4) 0.001(3) -0.003(3) -0.008(3)
C(18) 0.023(4) 0.027(4) 0.032(5) 0.003(3) -0.007(3) -0.009(3)
C(19) 0.026(4) 0.025(4) 0.043(6) -0.004(3) -0.012(4) -0.009(4)
C(20) 0.024(4) 0.046(5) 0.032(5) 0.007(4) -0.015(4) -0.019(4)
C(21) 0.026(4) 0.038(4) 0.019(5) 0.011(4) -0.008(3) 0.001(3)
C(22) 0.017(3) 0.028(4) 0.021(4) -0.000(3) -0.001(3) -0.004(3)
C(23) 0.017(3) 0.014(3) 0.020(4) -0.003(3) 0.002(3) -0.004(3)
C(24) 0.013(3) 0.027(3) 0.027(5) 0.003(2) 0.001(3) -0.003(3)
C(25) 0.022(4) 0.026(4) 0.052(6) 0.001(3) -0.004(4) -0.006(4)
C(26) 0.017(4) 0.014(4) 0.060(7) 0.004(3) 0.014(4) -0.001(4)
C(27) 0.026(4) 0.027(4) 0.030(5) 0.003(3) 0.008(4) -0.000(3)
C(28) 0.024(4) 0.022(4) 0.024(4) -0.001(3) 0.004(3) -0.004(3)
C(29) 0.015(3) 0.020(3) 0.016(4) 0.006(2) 0.002(3) -0.006(3)
C(30) 0.021(3) 0.025(3) 0.025(5) 0.007(2) 0.007(4) 0.003(3)
C(31) 0.020(3) 0.025(4) 0.035(6) -0.001(3) -0.005(3) 0.001(3)
C(32) 0.025(4) 0.017(4) 0.032(5) -0.003(3) 0.011(3) 0.001(3)
C(33) 0.026(4) 0.020(3) 0.018(4) 0.005(3) 0.004(3) 0.002(3)
C(34) 0.022(4) 0.013(3) 0.019(4) 0.007(3) 0.004(3) -0.001(3)
C(35) 0.023(4) 0.028(4) 0.024(4) -0.001(3) -0.007(3) 0.003(3)
C(36) 0.025(4) 0.050(6) 0.041(6) 0.000(4) -0.015(4) 0.002(5)
C(37) 0.044(6) 0.052(6) 0.027(5) 0.001(5) -0.014(4) 0.006(4)
C(38) 0.027(4) 0.017(3) 0.025(4) 0.001(3) -0.007(3) 0.002(3)
C(39) 0.049(6) 0.046(6) 0.031(5) 0.011(4) -0.009(4) -0.022(4)
C(40) 0.033(5) 0.034(4) 0.037(5) -0.000(4) -0.014(4) -0.000(4)
C(41) 0.013(3) 0.016(3) 0.022(4) -0.001(2) 0.003(3) -0.001(3)
C(42) 0.020(4) 0.036(5) 0.024(5) -0.001(3) -0.005(3) 0.013(3)
C(43) 0.016(4) 0.046(5) 0.032(5) -0.002(3) 0.008(3) 0.001(4)
C(44) 0.012(3) 0.044(4) 0.037(5) 0.006(3) 0.000(4) -0.005(5)
C(45) 0.018(4) 0.048(5) 0.021(5) 0.011(3) -0.007(3) -0.001(4)
C(46) 0.021(4) 0.022(4) 0.018(4) 0.001(3) 0.002(3) -0.000(3)
C(47) 0.019(4) 0.085(8) 0.042(6) -0.008(5) -0.005(4) 0.038(6)
C(48) 0.156(16) 0.069(9) 0.054(8) -0.069(10) -0.065(9) 0.032(6)
C(49) 0.063(7) 0.054(7) 0.030(6) 0.024(5) 0.014(5) 0.012(5)
C(50) 0.016(3) 0.032(4) 0.018(4) 0.005(3) -0.001(3) 0.003(3)
C(51) 0.038(5) 0.035(5) 0.032(5) 0.006(4) 0.006(4) 0.006(4)
C(52) 0.052(6) 0.031(5) 0.032(6) 0.006(4) 0.005(5) 0.000(4)

loop_
_atom_type_symbol
_atom_type_description
_atom_type_scat_dispersion_real
_atom_type_scat_dispersion_imag
_atom_type_scat_source
C C 0.003 0.002
;
International Tables for Crystallography
(1992, Vol. C, Tables 4.2.6.8 and 6.1.1.4)
;
H H 0.000 0.000
;
International Tables for Crystallography
(1992, Vol. C, Table 6.1.1.4)
;
N N 0.006 0.003
;
International Tables for Crystallography
(1992, Vol. C, Tables 4.2.6.8 and 6.1.1.4)
;
P P 0.102 0.094
;
International Tables for Crystallography
(1992, Vol. C, Tables 4.2.6.8 and 6.1.1.4)
;
S S 0.125 0.123
;
International Tables for Crystallography
(1992, Vol. C, Tables 4.2.6.8 and 6.1.1.4)
;
Cl Cl 0.148 0.159
;
International Tables for Crystallography
(1992, Vol. C, Tables 4.2.6.8 and 6.1.1.4)
;
W W -0.849 6.872
;
International Tables for Crystallography
(1992, Vol. C, Tables 4.2.6.8 and 6.1.1.4)
;
Ir Ir -1.444 7.990
;
International Tables for Crystallography
(1992, Vol. C, Tables 4.2.6.8 and 6.1.1.4)
;

loop_
_geom_angle_atom_site_label_1
_geom_angle_atom_site_label_2
_geom_angle_atom_site_label_3
_geom_angle
W(1) Ir(1) S(1) 49.43(5)
W(1) Ir(1) P(1) 107.53(5)
W(1) Ir(1) C(1) 107.5(2)
W(1) Ir(1) C(2) 88.2(2)
W(1) Ir(1) C(3) 106.4(2)
W(1) Ir(1) C(4) 142.2(2)
W(1) Ir(1) C(5) 145.8(2)
S(1) Ir(1) P(1) 86.42(7)
S(1) Ir(1) C(1) 141.2(2)
S(1) Ir(1) C(2) 104.5(2)
S(1) Ir(1) C(3) 92.4(2)
S(1) Ir(1) C(4) 113.7(2)
S(1) Ir(1) C(5) 150.5(2)
P(1) Ir(1) C(1) 132.4(2)
P(1) Ir(1) C(2) 164.3(2)
P(1) Ir(1) C(3) 133.6(2)
P(1) Ir(1) C(4) 104.0(2)
P(1) Ir(1) C(5) 102.3(2)
C(1) Ir(1) C(2) 37.7(3)
C(1) Ir(1) C(3) 61.8(3)
C(1) Ir(1) C(4) 62.6(3)
C(1) Ir(1) C(5) 38.4(3)
C(2) Ir(1) C(3) 36.6(3)
C(2) Ir(1) C(4) 61.5(3)
C(2) Ir(1) C(5) 62.7(2)
C(3) Ir(1) C(4) 35.9(2)
C(3) Ir(1) C(5) 61.1(3)
C(4) Ir(1) C(5) 37.0(3)
Ir(1) W(1) Cl(1) 89.63(5)
Ir(1) W(1) S(1) 51.34(5)
Ir(1) W(1) N(1) 125.76(19)
Ir(1) W(1) N(2) 124.14(17)
Cl(1) W(1) S(1) 140.85(7)
Cl(1) W(1) N(1) 102.8(2)
Cl(1) W(1) N(2) 100.1(2)
S(1) W(1) N(1) 99.1(2)
S(1) W(1) N(2) 104.8(2)
N(1) W(1) N(2) 105.5(2)
Ir(1) S(1) W(1) 79.22(7)
Ir(1) P(1) C(11) 116.9(2)
Ir(1) P(1) C(17) 111.2(2)
Ir(1) P(1) C(23) 116.6(2)
C(11) P(1) C(17) 105.4(3)
C(11) P(1) C(23) 100.0(3)
C(17) P(1) C(23) 105.3(3)
W(1) N(1) C(29) 162.1(5)
W(1) N(2) C(41) 161.0(4)
Ir(1) C(1) C(2) 71.1(5)
Ir(1) C(1) C(5) 70.4(5)
Ir(1) C(1) C(6) 127.0(6)
C(2) C(1) C(5) 105.8(8)
C(2) C(1) C(6) 127.2(8)
C(5) C(1) C(6) 126.8(8)
Ir(1) C(2) C(1) 71.2(4)
Ir(1) C(2) C(3) 72.6(4)
Ir(1) C(2) C(7) 130.9(5)
C(1) C(2) C(3) 108.0(7)
C(1) C(2) C(7) 124.9(8)
C(3) C(2) C(7) 126.1(7)
Ir(1) C(3) C(2) 70.8(4)
Ir(1) C(3) C(4) 71.6(4)
Ir(1) C(3) C(8) 126.7(5)
C(2) C(3) C(4) 109.9(7)
C(2) C(3) C(8) 124.2(7)
C(4) C(3) C(8) 125.8(8)
Ir(1) C(4) C(3) 72.5(4)
Ir(1) C(4) C(5) 70.6(4)
Ir(1) C(4) C(9) 130.2(6)
C(3) C(4) C(5) 108.6(7)
C(3) C(4) C(9) 124.2(8)
C(5) C(4) C(9) 126.6(7)
Ir(1) C(5) C(1) 71.3(4)
Ir(1) C(5) C(4) 72.3(5)
Ir(1) C(5) C(10) 133.0(5)
C(1) C(5) C(4) 107.7(7)
C(1) C(5) C(10) 125.4(8)
C(4) C(5) C(10) 125.4(8)
P(1) C(11) C(12) 121.0(5)
P(1) C(11) C(16) 119.9(6)
C(12) C(11) C(16) 119.1(7)
C(11) C(12) C(13) 120.3(7)
C(12) C(13) C(14) 119.2(8)
C(13) C(14) C(15) 120.3(8)
C(14) C(15) C(16) 120.0(7)
C(11) C(16) C(15) 121.0(8)
P(1) C(17) C(18) 123.8(6)
P(1) C(17) C(22) 117.7(5)
C(18) C(17) C(22) 118.2(7)
C(17) C(18) C(19) 120.2(8)
C(18) C(19) C(20) 120.0(8)
C(19) C(20) C(21) 120.8(8)
C(20) C(21) C(22) 119.7(8)
C(17) C(22) C(21) 121.1(7)
P(1) C(23) C(24) 117.1(5)
P(1) C(23) C(28) 123.3(6)
C(24) C(23) C(28) 119.6(7)
C(23) C(24) C(25) 119.0(8)
C(24) C(25) C(26) 121.1(8)
C(25) C(26) C(27) 119.8(8)
C(26) C(27) C(28) 121.4(8)
C(23) C(28) C(27) 119.2(7)
N(1) C(29) C(30) 120.7(7)
N(1) C(29) C(34) 118.4(6)
C(30) C(29) C(34) 120.8(6)
C(29) C(30) C(31) 118.9(7)
C(29) C(30) C(35) 120.2(6)
C(31) C(30) C(35) 120.8(7)
C(30) C(31) C(32) 121.1(7)
C(31) C(32) C(33) 119.8(7)
C(32) C(33) C(34) 121.8(7)
C(29) C(34) C(33) 117.6(7)
C(29) C(34) C(38) 121.3(6)
C(33) C(34) C(38) 121.1(7)
C(30) C(35) C(36) 113.5(7)
C(30) C(35) C(37) 110.4(7)
C(36) C(35) C(37) 111.2(7)
C(34) C(38) C(39) 111.2(7)
C(34) C(38) C(40) 112.5(6)
C(39) C(38) C(40) 109.4(7)
N(2) C(41) C(42) 119.9(7)
N(2) C(41) C(46) 117.7(7)
C(42) C(41) C(46) 122.4(6)
C(41) C(42) C(43) 117.4(7)
C(41) C(42) C(47) 123.5(7)
C(43) C(42) C(47) 119.1(8)
C(42) C(43) C(44) 122.4(8)
C(43) C(44) C(45) 119.0(7)
C(44) C(45) C(46) 120.9(7)
C(41) C(46) C(45) 117.9(7)
C(41) C(46) C(50) 121.3(6)
C(45) C(46) C(50) 120.7(7)
C(42) C(47) C(48) 109.2(9)
C(42) C(47) C(49) 114.8(8)
C(48) C(47) C(49) 111.0(9)
C(46) C(50) C(51) 113.8(6)
C(46) C(50) C(52) 109.2(7)
C(51) C(50) C(52) 109.5(7)
C(1) C(6) H(1) 107.7
C(1) C(6) H(2) 110.8
C(1) C(6) H(3) 109.9
H(1) C(6) H(2) 109.5
H(1) C(6) H(3) 109.5
H(2) C(6) H(3) 109.5
C(2) C(7) H(4) 108.3
C(2) C(7) H(5) 110.7
C(2) C(7) H(6) 109.4
H(4) C(7) H(5) 109.5
H(4) C(7) H(6) 109.5
H(5) C(7) H(6) 109.5
C(3) C(8) H(7) 111.2
C(3) C(8) H(8) 108.2
C(3) C(8) H(9) 109.0
H(7) C(8) H(8) 109.5
H(7) C(8) H(9) 109.5
H(8) C(8) H(9) 109.5
C(4) C(9) H(10) 107.1
C(4) C(9) H(11) 110.4
C(4) C(9) H(12) 110.8
H(10) C(9) H(11) 109.5
H(10) C(9) H(12) 109.5
H(11) C(9) H(12) 109.5
C(5) C(10) H(13) 110.0
C(5) C(10) H(14) 109.8
C(5) C(10) H(15) 108.6
H(13) C(10) H(14) 109.5
H(13) C(10) H(15) 109.5
H(14) C(10) H(15) 109.5
C(11) C(12) H(16) 119.9
C(13) C(12) H(16) 119.8
C(12) C(13) H(17) 120.0
C(14) C(13) H(17) 120.8
C(13) C(14) H(18) 118.7
C(15) C(14) H(18) 121.0
C(14) C(15) H(19) 119.3
C(16) C(15) H(19) 120.6
C(11) C(16) H(20) 119.3
C(15) C(16) H(20) 119.7
C(17) C(18) H(21) 119.8
C(19) C(18) H(21) 120.0
C(18) C(19) H(22) 119.3
C(20) C(19) H(22) 120.7
C(19) C(20) H(23) 119.4
C(21) C(20) H(23) 119.8
C(20) C(21) H(24) 120.6
C(22) C(21) H(24) 119.7
C(17) C(22) H(25) 118.8
C(21) C(22) H(25) 120.1
C(23) C(24) H(26) 120.0
C(25) C(24) H(26) 121.0
C(24) C(25) H(27) 119.1
C(26) C(25) H(27) 119.8
C(25) C(26) H(28) 119.8
C(27) C(26) H(28) 120.5
C(26) C(27) H(29) 119.7
C(28) C(27) H(29) 118.9
C(23) C(28) H(30) 119.2
C(27) C(28) H(30) 121.5
C(30) C(31) H(31) 119.3
C(32) C(31) H(31) 119.6
C(31) C(32) H(32) 120.1
C(33) C(32) H(32) 120.1
C(32) C(33) H(33) 120.2
C(34) C(33) H(33) 118.0
C(30) C(35) H(34) 106.7
C(36) C(35) H(34) 108.1
C(37) C(35) H(34) 106.6
C(35) C(36) H(35) 111.3
C(35) C(36) H(36) 109.0
C(35) C(36) H(37) 108.2
H(35) C(36) H(36) 109.5
H(35) C(36) H(37) 109.5
H(36) C(36) H(37) 109.5
C(35) C(37) H(38) 109.5
C(35) C(37) H(39) 109.6
C(35) C(37) H(40) 109.3
H(38) C(37) H(39) 109.5
H(38) C(37) H(40) 109.5
H(39) C(37) H(40) 109.5
C(34) C(38) H(41) 107.7
C(39) C(38) H(41) 108.9
C(40) C(38) H(41) 107.0
C(38) C(39) H(42) 108.8
C(38) C(39) H(43) 109.1
C(38) C(39) H(44) 110.6
H(42) C(39) H(43) 109.5
H(42) C(39) H(44) 109.5
H(43) C(39) H(44) 109.5
C(38) C(40) H(45) 109.0
C(38) C(40) H(46) 110.6
C(38) C(40) H(47) 108.8
H(45) C(40) H(46) 109.5
H(45) C(40) H(47) 109.5
H(46) C(40) H(47) 109.5
C(42) C(43) H(48) 119.0
C(44) C(43) H(48) 118.6
C(43) C(44) H(49) 120.0
C(45) C(44) H(49) 121.0
C(44) C(45) H(50) 119.5
C(46) C(45) H(50) 119.6
C(42) C(47) H(51) 109.1
C(48) C(47) H(51) 106.0
C(49) C(47) H(51) 106.3
C(47) C(48) H(52) 112.9
C(47) C(48) H(53) 108.9
C(47) C(48) H(54) 106.6
H(52) C(48) H(53) 109.5
H(52) C(48) H(54) 109.5
H(53) C(48) H(54) 109.5
C(47) C(49) H(55) 107.0
C(47) C(49) H(56) 112.8
C(47) C(49) H(57) 108.6
H(55) C(49) H(56) 109.5
H(55) C(49) H(57) 109.5
H(56) C(49) H(57) 109.5
C(46) C(50) H(58) 108.1
C(51) C(50) H(58) 108.7
C(52) C(50) H(58) 107.5
C(50) C(51) H(59) 109.6
C(50) C(51) H(60) 110.3
C(50) C(51) H(61) 108.5
H(59) C(51) H(60) 109.5
H(59) C(51) H(61) 109.5
H(60) C(51) H(61) 109.5
C(50) C(52) H(62) 111.1
C(50) C(52) H(63) 108.9
C(50) C(52) H(64) 108.4
H(62) C(52) H(63) 109.5
H(62) C(52) H(64) 109.5
H(63) C(52) H(64) 109.5

loop_
_geom_bond_atom_site_label_1
_geom_bond_atom_site_label_2
_geom_bond_distance
Ir(1) W(1) 2.9945(3)
Ir(1) S(1) 2.380(2)
Ir(1) P(1) 2.275(2)
Ir(1) C(1) 2.244(9)
Ir(1) C(2) 2.243(8)
Ir(1) C(3) 2.266(7)
Ir(1) C(4) 2.254(8)
Ir(1) C(5) 2.232(8)
W(1) Cl(1) 2.398(2)
W(1) S(1) 2.316(2)
W(1) N(1) 1.788(6)
W(1) N(2) 1.777(5)
P(1) C(11) 1.839(7)
P(1) C(17) 1.832(8)
P(1) C(23) 1.832(7)
N(1) C(29) 1.359(9)
N(2) C(41) 1.389(8)
C(1) C(2) 1.449(13)
C(1) C(5) 1.471(13)
C(1) C(6) 1.481(14)
C(2) C(3) 1.415(12)
C(2) C(7) 1.512(11)
C(3) C(4) 1.393(11)
C(3) C(8) 1.505(13)
C(4) C(5) 1.424(13)
C(4) C(9) 1.536(13)
C(5) C(10) 1.491(12)
C(11) C(12) 1.388(11)
C(11) C(16) 1.380(9)
C(12) C(13) 1.401(12)
C(13) C(14) 1.367(12)
C(14) C(15) 1.396(12)
C(15) C(16) 1.361(11)
C(17) C(18) 1.392(11)
C(17) C(22) 1.412(11)
C(18) C(19) 1.399(13)
C(19) C(20) 1.373(13)
C(20) C(21) 1.382(12)
C(21) C(22) 1.370(12)
C(23) C(24) 1.412(11)
C(23) C(28) 1.389(11)
C(24) C(25) 1.397(11)
C(25) C(26) 1.358(14)
C(26) C(27) 1.378(12)
C(27) C(28) 1.388(11)
C(29) C(30) 1.412(10)
C(29) C(34) 1.424(11)
C(30) C(31) 1.379(10)
C(30) C(35) 1.505(12)
C(31) C(32) 1.393(12)
C(32) C(33) 1.382(11)
C(33) C(34) 1.391(10)
C(34) C(38) 1.505(11)
C(35) C(36) 1.503(12)
C(35) C(37) 1.530(13)
C(38) C(39) 1.517(12)
C(38) C(40) 1.529(12)
C(41) C(42) 1.375(12)
C(41) C(46) 1.408(11)
C(42) C(43) 1.398(11)
C(42) C(47) 1.508(14)
C(43) C(44) 1.357(13)
C(44) C(45) 1.410(13)
C(45) C(46) 1.373(11)
C(46) C(50) 1.526(11)
C(47) C(48) 1.534(17)
C(47) C(49) 1.488(16)
C(50) C(51) 1.516(12)
C(50) C(52) 1.525(12)
C(6) H(1) 0.950
C(6) H(2) 0.950
C(6) H(3) 0.950
C(7) H(4) 0.950
C(7) H(5) 0.950
C(7) H(6) 0.950
C(8) H(7) 0.950
C(8) H(8) 0.950
C(8) H(9) 0.950
C(9) H(10) 0.950
C(9) H(11) 0.950
C(9) H(12) 0.950
C(10) H(13) 0.950
C(10) H(14) 0.950
C(10) H(15) 0.950
C(12) H(16) 0.950
C(13) H(17) 0.950
C(14) H(18) 0.950
C(15) H(19) 0.950
C(16) H(20) 0.950
C(18) H(21) 0.950
C(19) H(22) 0.950
C(20) H(23) 0.950
C(21) H(24) 0.950
C(22) H(25) 0.950
C(24) H(26) 0.950
C(25) H(27) 0.950
C(26) H(28) 0.950
C(27) H(29) 0.950
C(28) H(30) 0.950
C(31) H(31) 0.950
C(32) H(32) 0.950
C(33) H(33) 0.950
C(35) H(34) 0.950
C(36) H(35) 0.950
C(36) H(36) 0.950
C(36) H(37) 0.950
C(37) H(38) 0.950
C(37) H(39) 0.950
C(37) H(40) 0.950
C(38) H(41) 0.950
C(39) H(42) 0.950
C(39) H(43) 0.950
C(39) H(44) 0.950
C(40) H(45) 0.950
C(40) H(46) 0.950
C(40) H(47) 0.950
C(43) H(48) 0.950
C(44) H(49) 0.950
C(45) H(50) 0.950
C(47) H(51) 0.950
C(48) H(52) 0.950
C(48) H(53) 0.950
C(48) H(54) 0.950
C(49) H(55) 0.950
C(49) H(56) 0.950
C(49) H(57) 0.950
C(50) H(58) 0.950
C(51) H(59) 0.950
C(51) H(60) 0.950
C(51) H(61) 0.950
C(52) H(62) 0.950
C(52) H(63) 0.950
C(52) H(64) 0.950
